data_2220808
loop_
_publ_author_name
'Yu, Ming-Ming'
'Xu, Hong'
'Shi, Qiu-Zhi'
'Wei, Ying-Nai'
'Li, Zhan-Xian'

_publ_section_title
;{6,6'-Dimethoxy-2,2'-[4-bromo-<i>o</i>-phenylenebis(nitrilomethylidyne)]diphenolato}nickel(II)
 methanol solvate
;
_journal_coeditor_code HG2467
_journal_issue 2
_journal_name_full 'Acta Crystallographica Section E'
_journal_page_first m225
_journal_paper_doi 10.1107/S1600536809002104
_journal_volume 65
_journal_year 2009
_chemical_formula_iupac '[Ni (C22 H17 Br N2 O4)], C H4 O'
_chemical_formula_moiety 'C22 H17 Br N2 Ni O4, C H4 O'
_chemical_formula_sum 'C23 H21 Br N2 Ni O5'
_chemical_formula_weight 544.04
_chemical_name_systematic
;
{6,6'-Dimethoxy-2,2'-[4-bromo-<i>o</i>-
phenylenebis(nitrilomethylidyne)]diphenolato}nickel(II) methanol solvate
;
_space_group_IT_number 2
_symmetry_cell_setting triclinic
_symmetry_space_group_name_Hall '-P 1'
_symmetry_space_group_name_H-M 'P -1'
_atom_sites_solution_hydrogens geom
_atom_sites_solution_primary direct
_atom_sites_solution_secondary difmap
_audit_creation_method SHELXL-97
_cell_angle_alpha 105.042(2)
_cell_angle_beta 96.971(3)
_cell_angle_gamma 95.932(3)
_cell_formula_units_Z 2
_cell_length_a 7.4991(12)
_cell_length_b 11.8367(18)
_cell_length_c 12.5428(19)
_cell_measurement_reflns_used 4086
_cell_measurement_temperature 295(2)
_cell_measurement_theta_max 26.00
_cell_measurement_theta_min 1.70
_cell_volume 1056.6(3)
_computing_cell_refinement 'SAINT (Bruker, 2000)'
_computing_data_collection 'SMART (Bruker, 2000)'
_computing_data_reduction 'SAINT (Bruker, 2000)'
_computing_molecular_graphics 'SHELXTL (Sheldrick, 2008)'
_computing_publication_material 'SHELXTL (Sheldrick, 2008)'
_computing_structure_refinement 'SHELXTL (Sheldrick, 2008)'
_computing_structure_solution 'SHELXTL (Sheldrick, 2008)'
_diffrn_ambient_temperature 295(2)
_diffrn_measured_fraction_theta_full 0.984
_diffrn_measured_fraction_theta_max 0.984
_diffrn_measurement_device_type 'Bruker SMART 1K CCD area-detector'
_diffrn_measurement_method '\f and \w'
_diffrn_radiation_monochromator graphite
_diffrn_radiation_source 'fine-focus sealed tube'
_diffrn_radiation_type MoK\a
_diffrn_radiation_wavelength 0.71073
_diffrn_reflns_av_R_equivalents 0.0178
_diffrn_reflns_av_sigmaI/netI 0.0440
_diffrn_reflns_limit_h_max 9
_diffrn_reflns_limit_h_min -9
_diffrn_reflns_limit_k_max 12
_diffrn_reflns_limit_k_min -14
_diffrn_reflns_limit_l_max 15
_diffrn_reflns_limit_l_min -13
_diffrn_reflns_number 5680
_diffrn_reflns_theta_full 26.00
_diffrn_reflns_theta_max 26.00
_diffrn_reflns_theta_min 1.70
_exptl_absorpt_coefficient_mu 2.849
_exptl_absorpt_correction_T_max 0.8946
_exptl_absorpt_correction_T_min 0.7262
_exptl_absorpt_correction_type multi-scan
_exptl_absorpt_process_details '(SADABS; Bruker, 2000)'
_exptl_crystal_colour brown
_exptl_crystal_density_diffrn 1.710
_exptl_crystal_density_method 'not measured'
_exptl_crystal_description block
_exptl_crystal_F_000 552
_exptl_crystal_size_max 0.12
_exptl_crystal_size_mid 0.08
_exptl_crystal_size_min 0.04
_refine_diff_density_max 0.665
_refine_diff_density_min -0.614
_refine_ls_extinction_method none
_refine_ls_goodness_of_fit_ref 1.136
_refine_ls_hydrogen_treatment constr
_refine_ls_matrix_type full
_refine_ls_number_parameters 291
_refine_ls_number_reflns 4086
_refine_ls_number_restraints 0
_refine_ls_restrained_S_all 1.136
_refine_ls_R_factor_all 0.0660
_refine_ls_R_factor_gt 0.0438
_refine_ls_shift/su_max 0.003
_refine_ls_shift/su_mean 0.000
_refine_ls_structure_factor_coef Fsqd
_refine_ls_weighting_details 'calc w=1/[\s^2^(Fo^2^)+(0.0951P)^2^+0.0167P] where P=(Fo^2^+2Fc^2^)/3'
_refine_ls_weighting_scheme calc
_refine_ls_wR_factor_gt 0.1302
_refine_ls_wR_factor_ref 0.1612
_reflns_number_gt 3123
_reflns_number_total 4086
_reflns_threshold_expression I>2\s(I)
_cod_data_source_file hg2467.cif
_cod_data_source_block I
_cod_database_code 2220808
_cod_database_fobs_code 2220808

loop_
_symmetry_equiv_pos_as_xyz
'x, y, z'
'-x, -y, -z'

loop_
_atom_site_type_symbol
_atom_site_label
_atom_site_fract_x
_atom_site_fract_y
_atom_site_fract_z
_atom_site_U_iso_or_equiv
_atom_site_adp_type
_atom_site_calc_flag
_atom_site_refinement_flags
_atom_site_occupancy
_atom_site_disorder_assembly
_atom_site_disorder_group
C C3 0.8652(7) 0.0691(4) 0.3998(4) 0.0510(12) Uani d . 1 . .
H H3 0.8869 -0.0085 0.3912 0.061 Uiso calc R 1 . .
C C4 0.7842(7) 0.1013(4) 0.3070(4) 0.0471(11) Uani d . 1 . .
C C5 0.7428(6) 0.2142(4) 0.3178(4) 0.0443(10) Uani d . 1 . .
H H5 0.6876 0.2363 0.2573 0.053 Uiso calc R 1 . .
C C6 0.7873(5) 0.2926(4) 0.4224(3) 0.0357(9) Uani d . 1 . .
C C1 0.8774(6) 0.2549(4) 0.5093(3) 0.0370(9) Uani d . 1 . .
C C7 1.0169(6) 0.3214(4) 0.6961(4) 0.0393(10) Uani d . 1 . .
H H7 1.0357 0.2435 0.6888 0.047 Uiso calc R 1 . .
C C8 1.0843(6) 0.4041(4) 0.7991(4) 0.0413(10) Uani d . 1 . .
C C9 1.1868(7) 0.3673(5) 0.8839(4) 0.0521(12) Uani d . 1 . .
H H9 1.2006 0.2879 0.8717 0.063 Uiso calc R 1 . .
C C10 1.2639(7) 0.4443(5) 0.9811(4) 0.0569(13) Uani d . 1 . .
H H10 1.3277 0.4176 1.0358 0.068 Uiso calc R 1 . .
C C11 1.2491(7) 0.5644(5) 1.0008(4) 0.0552(13) Uani d . 1 . .
H H11 1.3035 0.6174 1.0683 0.066 Uiso calc R 1 . .
C C12 1.1539(7) 0.6045(4) 0.9200(4) 0.0477(11) Uani d . 1 . .
C C13 1.0650(6) 0.5251(4) 0.8169(3) 0.0397(10) Uani d . 1 . .
C C14 1.2135(11) 0.8037(5) 1.0330(5) 0.093(2) Uani d . 1 . .
H H14B 1.3419 0.8015 1.0451 0.139 Uiso calc R 1 . .
H H14A 1.1605 0.7842 1.0930 0.139 Uiso calc R 1 . .
H H14C 1.1918 0.8815 1.0304 0.139 Uiso calc R 1 . .
C C15 0.6634(5) 0.4582(4) 0.3866(3) 0.0368(9) Uani d . 1 . .
H H15 0.6145 0.4089 0.3162 0.044 Uiso calc R 1 . .
C C16 0.6301(5) 0.5774(4) 0.4112(3) 0.0371(9) Uani d . 1 . .
C C17 0.5302(6) 0.6144(5) 0.3271(4) 0.0489(11) Uani d . 1 . .
H H17 0.4833 0.5601 0.2588 0.059 Uiso calc R 1 . .
C C18 0.5021(7) 0.7289(5) 0.3451(4) 0.0517(12) Uani d . 1 . .
H H18 0.4382 0.7527 0.2883 0.062 Uiso calc R 1 . .
C C19 0.5680(6) 0.8118(4) 0.4482(4) 0.0503(12) Uani d . 1 . .
H H19 0.5483 0.8900 0.4591 0.060 Uiso calc R 1 . .
C C20 0.6611(6) 0.7783(4) 0.5328(4) 0.0395(10) Uani d . 1 . .
C C21 0.6960(5) 0.6590(4) 0.5160(3) 0.0343(9) Uani d . 1 . .
C C22 0.7016(8) 0.9703(4) 0.6604(4) 0.0581(13) Uani d . 1 . .
H H22A 0.7580 1.0111 0.7354 0.087 Uiso calc R 1 . .
H H22B 0.5737 0.9744 0.6532 0.087 Uiso calc R 1 . .
H H22C 0.7536 1.0067 0.6091 0.087 Uiso calc R 1 . .
C C23 0.7099(11) 0.8110(6) 0.8879(5) 0.087(2) Uani d . 1 . .
H H23A 0.8401 0.8205 0.8984 0.131 Uiso calc R 1 . .
H H23B 0.6687 0.8131 0.9578 0.131 Uiso calc R 1 . .
H H23C 0.6685 0.8739 0.8607 0.131 Uiso calc R 1 . .
C C2 0.9109(5) 0.1459(3) 0.4982(3) 0.0303(8) Uani d . 1 . .
H H2 0.9658 0.1238 0.5588 0.036 Uiso calc R 1 . .
N N2 0.7574(4) 0.4124(3) 0.4553(3) 0.0349(8) Uani d . 1 . .
N N3 0.9301(4) 0.3451(3) 0.6101(3) 0.0343(7) Uani d . 1 . .
O O1 0.7893(4) 0.6322(2) 0.5995(2) 0.0385(7) Uani d . 1 . .
O O2 0.9756(4) 0.5679(3) 0.7446(2) 0.0416(7) Uani d . 1 . .
O O3 1.1343(6) 0.7207(3) 0.9303(3) 0.0678(11) Uani d . 1 . .
O O4 0.7307(5) 0.8499(3) 0.6360(3) 0.0501(8) Uani d . 1 . .
O O5 0.6410(5) 0.7031(3) 0.8107(3) 0.0665(10) Uani d . 1 . .
H H5' 0.6896 0.6966 0.7546 0.100 Uiso calc R 1 . .
Ni Ni1 0.86214(7) 0.48899(4) 0.60223(4) 0.03314(19) Uani d . 1 . .
Br Br1 0.73229(10) -0.01370(5) 0.16760(5) 0.0796(3) Uani d . 1 . .

loop_
_atom_site_aniso_label
_atom_site_aniso_U_11
_atom_site_aniso_U_22
_atom_site_aniso_U_33
_atom_site_aniso_U_12
_atom_site_aniso_U_13
_atom_site_aniso_U_23
C3 0.053(3) 0.038(2) 0.064(3) 0.013(2) 0.013(2) 0.013(2)
C4 0.060(3) 0.037(2) 0.036(2) 0.004(2) 0.003(2) -0.0015(19)
C5 0.051(3) 0.042(2) 0.036(2) 0.006(2) 0.004(2) 0.0065(19)
C6 0.034(2) 0.033(2) 0.037(2) 0.0021(16) 0.0070(18) 0.0065(18)
C1 0.033(2) 0.038(2) 0.039(2) 0.0048(17) 0.0081(18) 0.0082(19)
C7 0.038(2) 0.040(2) 0.044(2) 0.0129(18) 0.0070(19) 0.0136(19)
C8 0.039(2) 0.049(3) 0.036(2) 0.0110(19) 0.0031(19) 0.013(2)
C9 0.064(3) 0.059(3) 0.042(3) 0.022(2) 0.007(2) 0.023(2)
C10 0.059(3) 0.069(4) 0.045(3) 0.023(3) -0.006(2) 0.021(3)
C11 0.052(3) 0.066(3) 0.040(3) 0.004(2) -0.008(2) 0.009(2)
C12 0.052(3) 0.049(3) 0.039(2) 0.006(2) -0.002(2) 0.012(2)
C13 0.039(2) 0.046(2) 0.037(2) 0.0074(18) 0.0071(18) 0.0149(19)
C14 0.146(7) 0.053(4) 0.055(4) -0.014(4) -0.031(4) 0.006(3)
C15 0.033(2) 0.042(2) 0.034(2) -0.0010(17) 0.0043(17) 0.0092(18)
C16 0.029(2) 0.046(2) 0.038(2) 0.0049(17) 0.0049(17) 0.0158(19)
C17 0.044(3) 0.062(3) 0.043(3) 0.009(2) -0.001(2) 0.020(2)
C18 0.049(3) 0.066(3) 0.046(3) 0.018(2) -0.005(2) 0.028(2)
C19 0.049(3) 0.048(3) 0.063(3) 0.015(2) 0.008(2) 0.029(2)
C20 0.037(2) 0.045(2) 0.041(2) 0.0072(18) 0.0078(19) 0.019(2)
C21 0.028(2) 0.040(2) 0.037(2) 0.0026(16) 0.0065(17) 0.0145(18)
C22 0.074(3) 0.036(3) 0.066(3) 0.018(2) 0.012(3) 0.014(2)
C23 0.119(6) 0.074(4) 0.051(3) 0.021(4) -0.015(4) -0.005(3)
C2 0.034(2) 0.0273(19) 0.0283(19) 0.0080(15) 0.0012(16) 0.0056(16)
N2 0.0321(17) 0.0362(18) 0.0341(18) 0.0026(14) 0.0040(15) 0.0070(15)
N3 0.0323(17) 0.0354(18) 0.0341(18) 0.0054(14) 0.0072(14) 0.0067(15)
O1 0.0466(17) 0.0355(15) 0.0317(15) 0.0087(13) -0.0023(13) 0.0092(12)
O2 0.0493(17) 0.0393(16) 0.0346(15) 0.0074(13) -0.0034(13) 0.0116(13)
O3 0.100(3) 0.044(2) 0.045(2) -0.0022(19) -0.017(2) 0.0069(16)
O4 0.066(2) 0.0355(16) 0.0469(19) 0.0123(15) 0.0009(16) 0.0103(14)
O5 0.069(3) 0.073(3) 0.048(2) 0.007(2) 0.0067(18) 0.0035(18)
Ni1 0.0361(3) 0.0314(3) 0.0302(3) 0.0051(2) 0.0022(2) 0.0068(2)
Br1 0.1203(6) 0.0507(4) 0.0512(4) 0.0185(3) -0.0019(3) -0.0107(3)

loop_
_atom_type_symbol
_atom_type_description
_atom_type_scat_dispersion_real
_atom_type_scat_dispersion_imag
_atom_type_scat_source
C C 0.0033 0.0016 'International Tables Vol C Tables 4.2.6.8 and 6.1.1.4'
H H 0.0000 0.0000 'International Tables Vol C Tables 4.2.6.8 and 6.1.1.4'
N N 0.0061 0.0033 'International Tables Vol C Tables 4.2.6.8 and 6.1.1.4'
O O 0.0106 0.0060 'International Tables Vol C Tables 4.2.6.8 and 6.1.1.4'
Ni Ni 0.3393 1.1124 'International Tables Vol C Tables 4.2.6.8 and 6.1.1.4'
Br Br -0.2901 2.4595 'International Tables Vol C Tables 4.2.6.8 and 6.1.1.4'

loop_
_geom_angle_atom_site_label_1
_geom_angle_atom_site_label_2
_geom_angle_atom_site_label_3
_geom_angle_site_symmetry_1
_geom_angle_site_symmetry_3
_geom_angle
_geom_angle_publ_flag
C2 C3 C4 . . 121.5(4) ?
C2 C3 H3 . . 119.3 ?
C4 C3 H3 . . 119.3 ?
C5 C4 C3 . . 120.8(4) ?
C5 C4 Br1 . . 120.8(4) ?
C3 C4 Br1 . . 118.4(4) ?
C6 C5 C4 . . 116.7(4) ?
C6 C5 H5 . . 121.6 ?
C4 C5 H5 . . 121.6 ?
C5 C6 C1 . . 118.7(4) ?
C5 C6 N2 . . 127.6(4) ?
C1 C6 N2 . . 113.7(3) ?
C2 C1 C6 . . 123.6(4) ?
C2 C1 N3 . . 122.6(4) ?
C6 C1 N3 . . 113.9(4) ?
N3 C7 C8 . . 125.1(4) ?
N3 C7 H7 . . 117.4 ?
C8 C7 H7 . . 117.4 ?
C7 C8 C13 . . 121.2(4) ?
C7 C8 C9 . . 119.1(4) ?
C13 C8 C9 . . 119.5(4) ?
C10 C9 C8 . . 121.5(5) ?
C10 C9 H9 . . 119.3 ?
C8 C9 H9 . . 119.3 ?
C9 C10 C11 . . 120.5(4) ?
C9 C10 H10 . . 119.7 ?
C11 C10 H10 . . 119.7 ?
C12 C11 C10 . . 120.0(5) ?
C12 C11 H11 . . 120.0 ?
C10 C11 H11 . . 120.0 ?
O3 C12 C11 . . 124.5(4) ?
O3 C12 C13 . . 114.2(4) ?
C11 C12 C13 . . 121.3(5) ?
O2 C13 C8 . . 124.3(4) ?
O2 C13 C12 . . 118.5(4) ?
C8 C13 C12 . . 117.2(4) ?
O3 C14 H14B . . 109.5 ?
O3 C14 H14A . . 109.5 ?
H14B C14 H14A . . 109.5 ?
O3 C14 H14C . . 109.5 ?
H14B C14 H14C . . 109.5 ?
H14A C14 H14C . . 109.5 ?
N2 C15 C16 . . 125.1(4) ?
N2 C15 H15 . . 117.5 ?
C16 C15 H15 . . 117.5 ?
C17 C16 C21 . . 119.7(4) ?
C17 C16 C15 . . 118.3(4) ?
C21 C16 C15 . . 122.0(4) ?
C18 C17 C16 . . 120.4(4) ?
C18 C17 H17 . . 119.8 ?
C16 C17 H17 . . 119.8 ?
C17 C18 C19 . . 120.9(4) ?
C17 C18 H18 . . 119.6 ?
C19 C18 H18 . . 119.6 ?
C20 C19 C18 . . 120.4(4) ?
C20 C19 H19 . . 119.8 ?
C18 C19 H19 . . 119.8 ?
O4 C20 C19 . . 125.8(4) ?
O4 C20 C21 . . 114.0(4) ?
C19 C20 C21 . . 120.2(4) ?
O1 C21 C16 . . 123.9(4) ?
O1 C21 C20 . . 117.6(4) ?
C16 C21 C20 . . 118.5(4) ?
O4 C22 H22A . . 109.5 ?
O4 C22 H22B . . 109.5 ?
H22A C22 H22B . . 109.5 ?
O4 C22 H22C . . 109.5 ?
H22A C22 H22C . . 109.5 ?
H22B C22 H22C . . 109.5 ?
O5 C23 H23A . . 109.5 ?
O5 C23 H23B . . 109.5 ?
H23A C23 H23B . . 109.5 ?
O5 C23 H23C . . 109.5 ?
H23A C23 H23C . . 109.5 ?
H23B C23 H23C . . 109.5 ?
C3 C2 C1 . . 118.5(4) ?
C3 C2 H2 . . 120.7 ?
C1 C2 H2 . . 120.7 ?
C15 N2 C6 . . 121.1(3) ?
C15 N2 Ni1 . . 126.4(3) ?
C6 N2 Ni1 . . 112.5(3) ?
C7 N3 C1 . . 119.6(4) ?
C7 N3 Ni1 . . 127.2(3) ?
C1 N3 Ni1 . . 113.2(3) ?
C21 O1 Ni1 . . 127.9(3) ?
C13 O2 Ni1 . . 128.0(3) ?
C12 O3 C14 . . 116.9(4) ?
C20 O4 C22 . . 117.9(4) ?
C23 O5 H5' . . 109.5 ?
O2 Ni1 O1 . . 84.82(12) yes
O2 Ni1 N3 . . 93.97(14) yes
O1 Ni1 N3 . . 177.54(13) ?
O2 Ni1 N2 . . 177.07(14) ?
O1 Ni1 N2 . . 94.73(14) yes
N3 Ni1 N2 . . 86.59(15) yes

loop_
_geom_bond_atom_site_label_1
_geom_bond_atom_site_label_2
_geom_bond_site_symmetry_2
_geom_bond_distance
_geom_bond_publ_flag
C3 C2 . 1.310(6) ?
C3 C4 . 1.406(7) ?
C3 H3 . 0.9300 ?
C4 C5 . 1.380(7) ?
C4 Br1 . 1.885(4) ?
C5 C6 . 1.376(6) ?
C5 H5 . 0.9300 ?
C6 C1 . 1.406(6) ?
C6 N2 . 1.419(5) ?
C1 C2 . 1.316(6) ?
C1 N3 . 1.409(5) ?
C7 N3 . 1.301(5) ?
C7 C8 . 1.402(6) ?
C7 H7 . 0.9300 ?
C8 C13 . 1.417(6) ?
C8 C9 . 1.423(6) ?
C9 C10 . 1.339(7) ?
C9 H9 . 0.9300 ?
C10 C11 . 1.397(7) ?
C10 H10 . 0.9300 ?
C11 C12 . 1.381(6) ?
C11 H11 . 0.9300 ?
C12 O3 . 1.373(6) ?
C12 C13 . 1.425(6) ?
C13 O2 . 1.299(5) ?
C14 O3 . 1.419(6) ?
C14 H14B . 0.9600 ?
C14 H14A . 0.9600 ?
C14 H14C . 0.9600 ?
C15 N2 . 1.307(5) ?
C15 C16 . 1.419(6) ?
C15 H15 . 0.9300 ?
C16 C17 . 1.408(6) ?
C16 C21 . 1.411(6) ?
C17 C18 . 1.358(7) ?
C17 H17 . 0.9300 ?
C18 C19 . 1.401(7) ?
C18 H18 . 0.9300 ?
C19 C20 . 1.366(6) ?
C19 H19 . 0.9300 ?
C20 O4 . 1.357(5) ?
C20 C21 . 1.429(6) ?
C21 O1 . 1.315(5) ?
C22 O4 . 1.423(5) ?
C22 H22A . 0.9600 ?
C22 H22B . 0.9600 ?
C22 H22C . 0.9600 ?
C23 O5 . 1.392(7) ?
C23 H23A . 0.9600 ?
C23 H23B . 0.9600 ?
C23 H23C . 0.9600 ?
C2 H2 . 0.9300 ?
N2 Ni1 . 1.862(3) yes
N3 Ni1 . 1.851(3) yes
O1 Ni1 . 1.841(3) yes
O2 Ni1 . 1.840(3) yes
O5 H5' . 0.8200 ?

loop_
_geom_hbond_atom_site_label_D
_geom_hbond_atom_site_label_H
_geom_hbond_atom_site_label_A
_geom_hbond_site_symmetry_A
_geom_hbond_distance_DH
_geom_hbond_distance_HA
_geom_hbond_distance_DA
_geom_hbond_angle_DHA
O5 H5' O1 . 0.8200 2.1510 2.952(4) 164.84
C15 H15 O5 2_666 0.9300 2.3673 3.203(5) 149.35
C23 H23B Br1 1_566 0.9600 2.8369 3.556(6) 132.47
